data_7043670
loop_
_publ_author_name
'Liu, Hongjun'
'Battiato, Sergio'
'Pellegrino, Anna Lucia'
'Paoli, Paola'
'Jim\'enez, Carmen'
'Rossi, Patrizia'
'Malandrino, Graziella'
'Mu\~noz-Rojas, David'

_publ_section_title
;
 Deposition of metallic silver coatings by Aerosol Assisted MOCVD using
 two new silver \b-Diketonate adduct metalorganic precursors
;
_journal_name_full 'Dalton Trans.'
_journal_paper_doi 10.1039/C7DT01647F
_journal_year 2017
_chemical_formula_sum 'C17 H9 Ag F6 N2 O2'
_chemical_formula_weight 495.13
_chemical_name_systematic
;
 ?
;
_space_group_crystal_system triclinic
_space_group_IT_number 2
_space_group_name_Hall '-P 1'
_space_group_name_H-M_alt 'P -1'
_symmetry_space_group_name_Hall '-P 1'
_symmetry_space_group_name_H-M 'P -1'
_atom_sites_solution_hydrogens difmap
_audit_creation_method SHELXL-2014
_audit_update_record
;
2017-06-12 deposited with the CCDC.
2017-07-17 downloaded from the CCDC.
;
_cell_angle_alpha 102.579(4)
_cell_angle_beta 105.172(4)
_cell_angle_gamma 103.608(4)
_cell_formula_units_Z 2
_cell_length_a 7.4309(3)
_cell_length_b 9.2288(4)
_cell_length_c 13.1426(6)
_cell_measurement_reflns_used 5861
_cell_measurement_temperature 100
_cell_measurement_theta_max 71.8270
_cell_measurement_theta_min 5.1440
_cell_volume 807.10(7)
_computing_cell_refinement
;
CrysAlisPro, Agilent Technologies,
Version 1.171.37.35g (release 09-12-2014 CrysAlis171 .NET)
(compiled Dec  9 2014,15:38:47)
;
_computing_data_collection
;
CrysAlisPro, Agilent Technologies,
Version 1.171.37.35g (release 09-12-2014 CrysAlis171 .NET)
(compiled Dec  9 2014,15:38:47)
;
_computing_data_reduction
;
CrysAlisPro, Agilent Technologies,
Version 1.171.37.35g (release 09-12-2014 CrysAlis171 .NET)
(compiled Dec  9 2014,15:38:47)
;
_computing_molecular_graphics 'ORTEP-3 (Farruggia, 1997)'
_computing_publication_material 'PARST97 (Nardelli, 1995)'
_computing_structure_refinement 'SHELXL-2013 (Sheldrick, 2014)'
_computing_structure_solution 'Sir2004 (Burla, 2004)'
_diffrn_ambient_temperature 100
_diffrn_detector_area_resol_mean 8.1241
_diffrn_measured_fraction_theta_full 0.996
_diffrn_measured_fraction_theta_max 0.954
_diffrn_measurement_device_type 'Xcalibur, Onyx'
_diffrn_radiation_type CuK\a
_diffrn_radiation_wavelength 1.54184
_diffrn_reflns_av_R_equivalents 0.0617
_diffrn_reflns_av_unetI/netI 0.0569
_diffrn_reflns_Laue_measured_fraction_full 0.996
_diffrn_reflns_Laue_measured_fraction_max 0.954
_diffrn_reflns_limit_h_max 8
_diffrn_reflns_limit_h_min -9
_diffrn_reflns_limit_k_max 9
_diffrn_reflns_limit_k_min -11
_diffrn_reflns_limit_l_max 16
_diffrn_reflns_limit_l_min -15
_diffrn_reflns_number 8748
_diffrn_reflns_point_group_measured_fraction_full 0.996
_diffrn_reflns_point_group_measured_fraction_max 0.954
_diffrn_reflns_theta_full 67.684
_diffrn_reflns_theta_max 72.336
_diffrn_reflns_theta_min 5.165
_exptl_absorpt_coefficient_mu 10.823
_exptl_absorpt_correction_T_max 1.00000
_exptl_absorpt_correction_T_min 0.09227
_exptl_absorpt_correction_type multi-scan
_exptl_absorpt_process_details
;
CrysAlisPro, Agilent Technologies,
Version 1.171.37.35g (release 09-12-2014 CrysAlis171 .NET)
(compiled Dec  9 2014,15:38:47)
Empirical absorption correction using spherical harmonics,
 implemented in SCALE3 ABSPACK scaling algorithm.
;
_exptl_crystal_colour yellow
_exptl_crystal_density_diffrn 2.037
_exptl_crystal_description prism
_exptl_crystal_F_000 484
_exptl_crystal_size_max 0.30
_exptl_crystal_size_mid 0.27
_exptl_crystal_size_min 0.20
_refine_diff_density_max 1.081
_refine_diff_density_min -1.261
_refine_diff_density_rms 0.206
_refine_ls_extinction_method none
_refine_ls_goodness_of_fit_ref 1.115
_refine_ls_hydrogen_treatment refxyz
_refine_ls_matrix_type full
_refine_ls_number_parameters 295
_refine_ls_number_reflns 3045
_refine_ls_number_restraints 46
_refine_ls_restrained_S_all 1.110
_refine_ls_R_factor_all 0.0565
_refine_ls_R_factor_gt 0.0407
_refine_ls_shift/su_max 0.002
_refine_ls_shift/su_mean 0.000
_refine_ls_structure_factor_coef Fsqd
_refine_ls_weighting_details 'w=1/[\s^2^(Fo^2^)+(0.0452P)^2^+4.2951P] where P=(Fo^2^+2Fc^2^)/3'
_refine_ls_weighting_scheme calc
_refine_ls_wR_factor_gt 0.0934
_refine_ls_wR_factor_ref 0.1169
_reflns_Friedel_coverage 0.000
_reflns_number_gt 2573
_reflns_number_total 3045
_reflns_threshold_expression 'I > 2\s(I)'
_cod_data_source_file c7dt01647f2.cif
_cod_data_source_block AgP
_cod_original_cell_volume 807.10(6)
_cod_database_code 7043670
_shelx_space_group_comment
;
The symmetry employed for this shelxl refinement is uniquely defined
by the following loop, which should always be used as a source of
symmetry information in preference to the above space-group names.
They are only intended as comments.
;
_shelxl_version_number 2014-1

loop_
_space_group_symop_operation_xyz
'x, y, z'
'-x, -y, -z'

loop_
_atom_site_label
_atom_site_type_symbol
_atom_site_fract_x
_atom_site_fract_y
_atom_site_fract_z
_atom_site_U_iso_or_equiv
_atom_site_adp_type
_atom_site_occupancy
_atom_site_site_symmetry_order
_atom_site_calc_flag
_atom_site_refinement_flags_posn
_atom_site_refinement_flags_adp
_atom_site_refinement_flags_occupancy
_atom_site_disorder_assembly
_atom_site_disorder_group
Ag1 Ag 0.39857(7) -0.05049(5) 1.08069(3) 0.02134(16) Uani 1 1 d . . . . .
O1 O 0.5242(6) -0.1964(5) 1.1819(3) 0.0241(9) Uani 1 1 d . . . . .
O2 O 0.5761(6) 0.1470(5) 1.2579(3) 0.0218(9) Uani 1 1 d . . . . .
N2 N 0.1814(7) -0.1658(5) 0.9010(4) 0.0165(10) Uani 1 1 d . . . . .
N1 N 0.2736(7) 0.1407(5) 1.0198(4) 0.0180(10) Uani 1 1 d . . . . .
C1 C 0.6095(9) -0.1593(7) 1.2843(5) 0.0203(12) Uani 1 1 d . . . . .
C2 C 0.6746(8) -0.0175(6) 1.3657(4) 0.0175(12) Uani 1 1 d . . . . .
H2 H 0.731(9) -0.010(7) 1.442(6) 0.021 Uiso 1 1 d . U . . .
C3 C 0.6472(8) 0.1217(6) 1.3452(4) 0.0166(11) Uani 1 1 d . . . . .
C4 C 0.6392(9) -0.3012(7) 1.3215(5) 0.0229(13) Uani 1 1 d . . . . .
F4A F 0.7361(6) -0.3747(4) 1.2657(3) 0.0321(9) Uani 1 1 d . . . . .
F4B F 0.7368(6) -0.2680(4) 1.4288(3) 0.0348(9) Uani 1 1 d . . . . .
F4C F 0.4645(5) -0.4066(4) 1.3009(3) 0.0297(8) Uani 1 1 d . . . . .
C5 C 0.7126(7) 0.2633(6) 1.4515(4) 0.0216(12) Uani 1 1 d D . . . .
F5A_a F 0.9006(13) 0.2906(12) 1.5093(8) 0.0333(18) Uani 0.437(3) 1 d D . P A 1
F5B_a F 0.6074(16) 0.2300(14) 1.5148(9) 0.041(2) Uani 0.437(3) 1 d D . P A 1
F5C_a F 0.699(2) 0.3917(11) 1.4228(9) 0.040(3) Uani 0.437(3) 1 d D . P A 1
F5D_b F 0.693(2) 0.2280(12) 1.5425(7) 0.0333(18) Uani 0.409(3) 1 d D . P A 2
F5E_b F 0.8968(14) 0.3500(17) 1.4797(9) 0.041(2) Uani 0.409(3) 1 d D . P A 2
F5F_b F 0.605(2) 0.3612(14) 1.4389(11) 0.040(3) Uani 0.409(3) 1 d D . P A 2
F5G_c F 0.821(4) 0.247(3) 1.5455(14) 0.0333(18) Uani 0.154(3) 1 d D . P A 3
F5H_c F 0.555(2) 0.295(4) 1.467(3) 0.041(2) Uani 0.154(3) 1 d D . P A 3
F5I_c F 0.814(5) 0.393(2) 1.439(3) 0.040(3) Uani 0.154(3) 1 d D . P A 3
C6 C 0.3232(9) 0.2913(7) 1.0759(5) 0.0215(12) Uani 1 1 d . . . . .
H6 H 0.433(10) 0.329(8) 1.147(6) 0.026 Uiso 1 1 d . U . . .
C7 C 0.2356(9) 0.3954(7) 1.0352(5) 0.0222(13) Uani 1 1 d . . . . .
H7 H 0.281(10) 0.502(8) 1.076(6) 0.027 Uiso 1 1 d . U . . .
C8 C 0.0923(9) 0.3421(6) 0.9355(5) 0.0200(12) Uani 1 1 d . . . . .
H8 H 0.025(9) 0.416(8) 0.905(5) 0.024 Uiso 1 1 d . U . . .
C9 C 0.0339(8) 0.1832(7) 0.8740(5) 0.0189(12) Uani 1 1 d . . . . .
C10 C -0.1112(9) 0.1184(7) 0.7655(5) 0.0234(13) Uani 1 1 d . . . . .
H10 H -0.174(10) 0.178(8) 0.744(6) 0.028 Uiso 1 1 d . U . . .
C11 C -0.1576(9) -0.0324(7) 0.7071(5) 0.0210(12) Uani 1 1 d . . . . .
H11 H -0.256(10) -0.068(8) 0.637(6) 0.025 Uiso 1 1 d . U . . .
C12 C -0.0619(8) -0.1334(7) 0.7515(5) 0.0187(12) Uani 1 1 d . . . . .
C13 C -0.1072(9) -0.2927(7) 0.6932(5) 0.0225(13) Uani 1 1 d . . . . .
H13 H -0.211(10) -0.336(8) 0.615(6) 0.027 Uiso 1 1 d . U . . .
C14 C -0.0051(9) -0.3806(7) 0.7383(5) 0.0231(13) Uani 1 1 d . . . . .
H14 H -0.024(10) -0.478(9) 0.699(6) 0.028 Uiso 1 1 d . U . . .
C15 C 0.1387(9) -0.3144(6) 0.8424(5) 0.0183(12) Uani 1 1 d . . . . .
H15 H 0.220(9) -0.382(8) 0.878(5) 0.022 Uiso 1 1 d . U . . .
C16 C 0.0824(8) -0.0764(6) 0.8575(4) 0.0144(8) Uani 1 1 d . . . . .
C17 C 0.1316(8) 0.0871(6) 0.9191(4) 0.0144(8) Uani 1 1 d . . . . .

loop_
_atom_site_aniso_label
_atom_site_aniso_U_11
_atom_site_aniso_U_22
_atom_site_aniso_U_33
_atom_site_aniso_U_23
_atom_site_aniso_U_13
_atom_site_aniso_U_12
Ag1 0.0269(3) 0.0233(2) 0.0102(2) 0.00676(15) -0.00087(16) 0.00754(17)
O1 0.037(2) 0.025(2) 0.0091(19) 0.0055(16) -0.0001(17) 0.0158(19)
O2 0.027(2) 0.024(2) 0.0117(19) 0.0071(16) 0.0016(17) 0.0063(17)
N2 0.025(3) 0.013(2) 0.008(2) 0.0024(17) 0.0023(19) 0.0024(19)
N1 0.020(2) 0.018(2) 0.012(2) 0.0046(18) -0.0008(19) 0.004(2)
C1 0.024(3) 0.025(3) 0.018(3) 0.012(2) 0.007(2) 0.012(3)
C2 0.020(3) 0.013(3) 0.008(3) -0.002(2) -0.002(2) -0.003(2)
C3 0.017(3) 0.017(3) 0.009(3) 0.001(2) 0.001(2) 0.000(2)
C4 0.030(3) 0.027(3) 0.011(3) 0.005(2) 0.004(2) 0.011(3)
F4A 0.045(2) 0.0284(19) 0.032(2) 0.0116(16) 0.0178(18) 0.0212(18)
F4B 0.057(3) 0.0288(19) 0.0116(17) 0.0077(15) -0.0049(16) 0.0166(18)
F4C 0.039(2) 0.0223(18) 0.0249(19) 0.0095(15) 0.0099(16) 0.0022(16)
C5 0.026(3) 0.023(3) 0.012(3) 0.003(2) 0.002(2) 0.006(2)
F5A_a 0.034(4) 0.030(3) 0.018(4) -0.002(3) -0.001(3) -0.002(4)
F5B_a 0.016(3) 0.057(5) 0.018(4) -0.023(3) 0.005(3) -0.016(4)
F5C_a 0.065(10) 0.021(4) 0.028(4) 0.002(3) 0.005(5) 0.021(6)
F5D_b 0.034(4) 0.030(3) 0.018(4) -0.002(3) -0.001(3) -0.002(4)
F5E_b 0.016(3) 0.057(5) 0.018(4) -0.023(3) 0.005(3) -0.016(4)
F5F_b 0.065(10) 0.021(4) 0.028(4) 0.002(3) 0.005(5) 0.021(6)
F5G_c 0.034(4) 0.030(3) 0.018(4) -0.002(3) -0.001(3) -0.002(4)
F5H_c 0.016(3) 0.057(5) 0.018(4) -0.023(3) 0.005(3) -0.016(4)
F5I_c 0.065(10) 0.021(4) 0.028(4) 0.002(3) 0.005(5) 0.021(6)
C6 0.028(3) 0.018(3) 0.013(3) 0.001(2) 0.002(2) 0.003(2)
C7 0.034(3) 0.009(2) 0.021(3) 0.002(2) 0.010(3) 0.004(2)
C8 0.030(3) 0.012(3) 0.019(3) 0.007(2) 0.010(3) 0.004(2)
C9 0.021(3) 0.027(3) 0.013(3) 0.006(2) 0.008(2) 0.010(2)
C10 0.025(3) 0.027(3) 0.021(3) 0.013(3) 0.005(3) 0.010(3)
C11 0.018(3) 0.032(3) 0.013(3) 0.012(2) 0.003(2) 0.007(3)
C12 0.018(3) 0.022(3) 0.017(3) 0.009(2) 0.006(2) 0.003(2)
C13 0.021(3) 0.023(3) 0.015(3) 0.003(2) 0.000(2) -0.002(2)
C14 0.030(3) 0.018(3) 0.015(3) 0.000(2) 0.006(3) 0.003(3)
C15 0.025(3) 0.013(3) 0.014(3) 0.004(2) 0.007(2) 0.000(2)
C16 0.019(2) 0.018(2) 0.0043(17) 0.0023(14) 0.0018(15) 0.0048(16)
C17 0.019(2) 0.018(2) 0.0043(17) 0.0023(14) 0.0018(15) 0.0048(16)

loop_
_atom_type_symbol
_atom_type_description
_atom_type_scat_dispersion_real
_atom_type_scat_dispersion_imag
_atom_type_scat_source
C C 0.0181 0.0091 'International Tables Vol C Tables 4.2.6.8 and 6.1.1.4'
H H 0.0000 0.0000 'International Tables Vol C Tables 4.2.6.8 and 6.1.1.4'
N N 0.0311 0.0180 'International Tables Vol C Tables 4.2.6.8 and 6.1.1.4'
O O 0.0492 0.0322 'International Tables Vol C Tables 4.2.6.8 and 6.1.1.4'
F F 0.0727 0.0534 'International Tables Vol C Tables 4.2.6.8 and 6.1.1.4'
Ag Ag 0.1306 4.2820 'International Tables Vol C Tables 4.2.6.8 and 6.1.1.4'

loop_
_geom_angle_atom_site_label_1
_geom_angle_atom_site_label_2
_geom_angle_atom_site_label_3
_geom_angle
_geom_angle_site_symmetry_3
O1 Ag1 N2 121.13(15) .
O1 Ag1 N1 165.39(15) .
N2 Ag1 N1 71.42(16) .
O1 Ag1 O2 79.35(14) .
N2 Ag1 O2 158.83(15) .
N1 Ag1 O2 87.59(15) .
O1 Ag1 Ag1 118.01(11) 2_657
N2 Ag1 Ag1 70.99(12) 2_657
N1 Ag1 Ag1 71.68(12) 2_657
O2 Ag1 Ag1 105.54(10) 2_657
C1 O1 Ag1 128.8(4) .
C3 O2 Ag1 125.6(4) .
C15 N2 C16 118.6(5) .
C15 N2 Ag1 125.1(4) .
C16 N2 Ag1 116.2(3) .
C6 N1 C17 118.1(5) .
C6 N1 Ag1 126.6(4) .
C17 N1 Ag1 115.3(3) .
O1 C1 C2 131.4(5) .
O1 C1 C4 111.7(5) .
C2 C1 C4 116.9(5) .
C1 C2 C3 123.4(5) .
O2 C3 C2 130.2(5) .
O2 C3 C5 115.4(5) .
C2 C3 C5 114.4(4) .
F4B C4 F4A 107.0(5) .
F4B C4 F4C 106.6(5) .
F4A C4 F4C 106.5(5) .
F4B C4 C1 114.5(5) .
F4A C4 C1 111.6(5) .
F4C C4 C1 110.2(5) .
F5H_c C5 F5I_c 104(2) .
F5B_a C5 F5C_a 112.8(9) .
F5B_a C5 F5A_a 107.6(8) .
F5C_a C5 F5A_a 107.2(8) .
F5E_b C5 F5D_b 105.8(9) .
F5H_c C5 F5G_c 108(2) .
F5I_c C5 F5G_c 107(2) .
F5E_b C5 F5F_b 105.6(10) .
F5D_b C5 F5F_b 103.1(9) .
F5B_a C5 C3 109.6(6) .
F5E_b C5 C3 113.4(6) .
F5H_c C5 C3 109.0(11) .
F5I_c C5 C3 111.4(13) .
F5C_a C5 C3 109.6(6) .
F5A_a C5 C3 109.9(6) .
F5D_b C5 C3 115.9(6) .
F5G_c C5 C3 116.3(11) .
F5F_b C5 C3 112.0(7) .
N1 C6 C7 122.8(5) .
C8 C7 C6 119.4(5) .
C7 C8 C9 119.6(5) .
C17 C9 C8 117.7(5) .
C17 C9 C10 119.0(5) .
C8 C9 C10 123.2(5) .
C11 C10 C9 121.6(6) .
C10 C11 C12 120.5(5) .
C16 C12 C13 117.3(5) .
C16 C12 C11 120.4(5) .
C13 C12 C11 122.2(5) .
C14 C13 C12 119.2(5) .
C13 C14 C15 119.9(6) .
N2 C15 C14 122.5(5) .
N2 C16 C12 122.5(5) .
N2 C16 C17 119.1(5) .
C12 C16 C17 118.3(5) .
N1 C17 C9 122.4(5) .
N1 C17 C16 117.5(5) .
C9 C17 C16 120.0(5) .

loop_
_geom_bond_atom_site_label_1
_geom_bond_atom_site_label_2
_geom_bond_distance
_geom_bond_site_symmetry_2
Ag1 O1 2.276(4) .
Ag1 N2 2.327(4) .
Ag1 N1 2.369(5) .
Ag1 O2 2.429(4) .
Ag1 Ag1 3.0842(9) 2_657
O1 C1 1.257(7) .
O2 C3 1.228(7) .
N2 C15 1.335(7) .
N2 C16 1.349(7) .
N1 C6 1.335(7) .
N1 C17 1.359(7) .
C1 C2 1.383(8) .
C1 C4 1.536(8) .
C2 C3 1.417(8) .
C3 C5 1.564(7) .
C4 F4B 1.335(6) .
C4 F4A 1.344(7) .
C4 F4C 1.346(7) .
C5 F5B_a 1.318(9) .
C5 F5E_b 1.319(9) .
C5 F5H_c 1.327(12) .
C5 F5I_c 1.328(12) .
C5 F5C_a 1.336(9) .
C5 F5A_a 1.337(9) .
C5 F5D_b 1.341(9) .
C5 F5G_c 1.347(12) .
C5 F5F_b 1.347(9) .
C6 C7 1.403(9) .
C7 C8 1.355(9) .
C8 C9 1.412(8) .
C9 C17 1.404(8) .
C9 C10 1.440(8) .
C10 C11 1.347(9) .
C11 C12 1.431(8) .
C12 C16 1.414(7) .
C12 C13 1.415(8) .
C13 C14 1.361(9) .
C14 C15 1.396(8) .
C16 C17 1.455(7) .
